data_7064358
loop_
_publ_author_name
'Alpatova, Victoria M.'
'Rys, Evgeny G.'
'Smol&#x2019;yakov, Alexander F.'
'Kononova, Elena G.'
'Ol'shevskaya, Valentina A.'

_publ_section_title
;
 Carborane isothiocyanates: synthesis, characterization and conjugation
 with N-nucleophiles
;
_journal_issue 14
_journal_name_full 'New Journal of Chemistry'
_journal_page_first 6197
_journal_page_last 6204
_journal_paper_doi 10.1039/D6NJ00718J
_journal_volume 50
_journal_year 2026
_chemical_absolute_configuration ad
_chemical_formula_moiety 'C3 H11 B10 N S'
_chemical_formula_sum 'C3 H11 B10 N S'
_chemical_formula_weight 201.29
_space_group_crystal_system orthorhombic
_space_group_IT_number 19
_space_group_name_Hall 'P 2ac 2ab'
_space_group_name_H-M_alt 'P 21 21 21'
_atom_sites_solution_hydrogens geom
_atom_sites_solution_primary dual
_audit_creation_date 2026-01-19
_audit_creation_method
;
Olex2 1.5
(compiled 2025.07.13 svn.rb7424aed for OlexSys, GUI svn.r7314)
;
_audit_update_record
;
2026-02-04 deposited with the CCDC.	2026-03-17 downloaded from the CCDC.
;
_cell_angle_alpha 90
_cell_angle_beta 90
_cell_angle_gamma 90
_cell_formula_units_Z 4
_cell_length_a 6.9714(4)
_cell_length_b 10.8737(7)
_cell_length_c 14.1939(8)
_cell_measurement_reflns_used 5769
_cell_measurement_temperature 120
_cell_measurement_theta_max 28.15
_cell_measurement_theta_min 2.36
_cell_volume 1075.97(11)
_computing_cell_refinement 'SAINT V8.30A (22 Oct 2012)'
_computing_data_reduction 'SAINT V8.30A (22 Oct 2012)'
_computing_molecular_graphics 'Olex2 1.5 (Dolomanov et al., 2009)'
_computing_publication_material 'Olex2 1.5 (Dolomanov et al., 2009)'
_computing_structure_refinement 'XL  (Sheldrick, 2008)'
_computing_structure_solution 'SHELXT 2014/4 (Sheldrick, 2014)'
_diffrn_ambient_temperature 120
_diffrn_detector_area_resol_mean 8
_diffrn_measured_fraction_theta_full 0.997
_diffrn_measured_fraction_theta_max 0.997
_diffrn_measurement_device_type 'Bruker SMART APEX CCD area detector'
_diffrn_measurement_method '\w and \f scans'
_diffrn_radiation_monochromator graphite
_diffrn_radiation_type MoK\a
_diffrn_radiation_wavelength 0.71073
_diffrn_reflns_av_R_equivalents 0.0309
_diffrn_reflns_av_unetI/netI 0.0307
_diffrn_reflns_Laue_measured_fraction_full 0.997
_diffrn_reflns_Laue_measured_fraction_max 0.997
_diffrn_reflns_limit_h_max 9
_diffrn_reflns_limit_h_min -9
_diffrn_reflns_limit_k_max 14
_diffrn_reflns_limit_k_min -13
_diffrn_reflns_limit_l_max 18
_diffrn_reflns_limit_l_min -17
_diffrn_reflns_number 12057
_diffrn_reflns_point_group_measured_fraction_full 0.997
_diffrn_reflns_point_group_measured_fraction_max 0.996
_diffrn_reflns_theta_full 25.242
_diffrn_reflns_theta_max 28.317
_diffrn_reflns_theta_min 2.359
_diffrn_source 'sealed tube'
_diffrn_standards_number 0
_exptl_absorpt_coefficient_mu 0.245
_exptl_absorpt_correction_T_max 1.0000
_exptl_absorpt_correction_T_min 0.8872
_exptl_absorpt_correction_type none
_exptl_absorpt_process_details
;
SADABS-2016/2 (Bruker,2016/2) was used for absorption correction.
wR2(int) was 0.1297 before and 0.0415 after correction.
The Ratio of minimum to maximum transmission is 0.8872.
The \l/2 correction factor is Not present.
;
_exptl_crystal_colour colourless
_exptl_crystal_colour_primary colourless
_exptl_crystal_density_diffrn 1.243
_exptl_crystal_description prism
_exptl_crystal_F_000 408
_exptl_crystal_size_max 0.28
_exptl_crystal_size_mid 0.15
_exptl_crystal_size_min 0.08
_refine_diff_density_max 0.191
_refine_diff_density_min -0.261
_refine_diff_density_rms 0.041
_refine_ls_abs_structure_details
;
 Flack x determined using 1012 quotients [(I+)-(I-)]/[(I+)+(I-)]
 (Parsons, Flack and Wagner, Acta Cryst. B69 (2013) 249-259).
;
_refine_ls_abs_structure_Flack 0.02(2)
_refine_ls_extinction_method none
_refine_ls_goodness_of_fit_ref 1.080
_refine_ls_hydrogen_treatment constr
_refine_ls_matrix_type full
_refine_ls_number_parameters 136
_refine_ls_number_reflns 2679
_refine_ls_number_restraints 0
_refine_ls_restrained_S_all 1.080
_refine_ls_R_factor_all 0.0315
_refine_ls_R_factor_gt 0.0291
_refine_ls_shift/su_max 0.000
_refine_ls_shift/su_mean 0.000
_refine_ls_structure_factor_coef Fsqd
_refine_ls_weighting_details 'w=1/[\s^2^(Fo^2^)+(0.0495P)^2^+0.0402P] where P=(Fo^2^+2Fc^2^)/3'
_refine_ls_weighting_scheme calc
_refine_ls_wR_factor_gt 0.0780
_refine_ls_wR_factor_ref 0.0789
_reflns_Friedel_coverage 0.717
_reflns_Friedel_fraction_full 0.997
_reflns_Friedel_fraction_max 0.995
_reflns_number_gt 2516
_reflns_number_total 2679
_reflns_threshold_expression 'I > 2\s(I)'
_cod_data_source_file d6nj00718j2.cif
_cod_data_source_block a
_cod_depositor_comments 'Adding full bibliography for 7064358--7064360.cif.'
_cod_database_code 7064358
_shelx_shelxl_version_number 2018/3
_shelx_space_group_comment
;
The symmetry employed for this shelxl refinement is uniquely defined
by the following loop, which should always be used as a source of
symmetry information in preference to the above space-group names.
They are only intended as comments.
;
_shelx_estimated_absorpt_t_max 0.981
_shelx_estimated_absorpt_t_min 0.935
_olex2_refinement_description
;
1. Fixed Uiso
 At 1.2 times of:
  All B(H) groups, All C(H) groups
2.a Boron cage BH refined with riding coordinates:
 C1(H1), C2(H2), B4(H4), B5(H5), B6(H6), B7(H7), B8(H8), B9(H9), B10(H10),
 B11(H11), B12(H12)
;
_olex2_submission_special_instructions 'No special instructions were received'

loop_
_space_group_symop_operation_xyz
'x, y, z'
'-x+1/2, -y, z+1/2'
'-x, y+1/2, -z+1/2'
'x+1/2, -y+1/2, -z'

loop_
_atom_site_label
_atom_site_type_symbol
_atom_site_fract_x
_atom_site_fract_y
_atom_site_fract_z
_atom_site_U_iso_or_equiv
_atom_site_adp_type
_atom_site_occupancy
_atom_site_site_symmetry_order
_atom_site_calc_flag
_atom_site_refinement_flags_posn
_atom_site_refinement_flags_adp
_atom_site_refinement_flags_occupancy
_atom_site_disorder_assembly
_atom_site_disorder_group
S1 S 0.84191(7) 0.32451(5) 0.45979(3) 0.02418(15) Uani 1 1 d . . . . .
N1 N 0.5706(2) 0.45583(15) 0.55827(11) 0.0197(3) Uani 1 1 d . . . . .
C1 C 0.1936(2) 0.50067(16) 0.59071(12) 0.0149(4) Uani 1 1 d . . . . .
H1 H 0.155743 0.432009 0.534902 0.018 Uiso 1 1 calc R U . . .
C2 C 0.2868(3) 0.45665(17) 0.69071(12) 0.0172(4) Uani 1 1 d . . . . .
H2 H 0.314076 0.356967 0.705369 0.021 Uiso 1 1 calc R U . . .
C3 C 0.6858(3) 0.40051(16) 0.51601(12) 0.0168(4) Uani 1 1 d . . . . .
B3 B 0.4340(3) 0.52799(19) 0.61004(14) 0.0156(4) Uani 1 1 d . . . . .
B4 B 0.2821(3) 0.63898(18) 0.55604(14) 0.0166(4) Uani 1 1 d . . . . .
H4 H 0.303568 0.668073 0.481088 0.020 Uiso 1 1 calc R U . . .
B5 B 0.0485(3) 0.62405(19) 0.60459(16) 0.0181(4) Uani 1 1 d . . . . .
H5 H -0.082568 0.643622 0.561457 0.022 Uiso 1 1 calc R U . . .
B6 B 0.0511(3) 0.5034(2) 0.68929(15) 0.0199(4) Uani 1 1 d . . . . .
H6 H -0.076133 0.442655 0.701908 0.024 Uiso 1 1 calc R U . . .
B7 B 0.4479(3) 0.56042(19) 0.73247(14) 0.0193(4) Uani 1 1 d . . . . .
H7 H 0.578895 0.537391 0.774577 0.023 Uiso 1 1 calc R U . . .
B8 B 0.4436(3) 0.68224(19) 0.64771(14) 0.0169(4) Uani 1 1 d . . . . .
H8 H 0.572115 0.741430 0.634087 0.020 Uiso 1 1 calc R U . . .
B9 B 0.2048(3) 0.74206(19) 0.64469(15) 0.0179(4) Uani 1 1 d . . . . .
H9 H 0.176440 0.841392 0.629150 0.021 Uiso 1 1 calc R U . . .
B10 B 0.0617(3) 0.6579(2) 0.72724(15) 0.0196(4) Uani 1 1 d . . . . .
H10 H -0.060649 0.701308 0.766053 0.023 Uiso 1 1 calc R U . . .
B11 B 0.2130(3) 0.5460(2) 0.78122(15) 0.0215(5) Uani 1 1 d . . . . .
H11 H 0.191129 0.513856 0.855412 0.026 Uiso 1 1 calc R U . . .
B12 B 0.3063(3) 0.69375(19) 0.75377(15) 0.0191(4) Uani 1 1 d . . . . .
H12 H 0.344862 0.761230 0.810293 0.023 Uiso 1 1 calc R U . . .

loop_
_atom_site_aniso_label
_atom_site_aniso_U_11
_atom_site_aniso_U_22
_atom_site_aniso_U_33
_atom_site_aniso_U_23
_atom_site_aniso_U_13
_atom_site_aniso_U_12
S1 0.0161(2) 0.0272(3) 0.0293(3) -0.0121(2) 0.0044(2) 0.00163(19)
N1 0.0165(8) 0.0195(8) 0.0232(8) -0.0044(6) 0.0027(6) 0.0011(7)
C1 0.0129(9) 0.0136(8) 0.0184(8) 0.0005(6) -0.0016(7) 0.0000(7)
C2 0.0176(9) 0.0156(8) 0.0185(8) 0.0028(7) 0.0007(7) 0.0023(7)
C3 0.0169(10) 0.0164(8) 0.0173(8) -0.0001(6) -0.0017(7) -0.0033(7)
B3 0.0126(9) 0.0163(9) 0.0180(9) -0.0011(7) 0.0011(8) 0.0006(8)
B4 0.0181(10) 0.0129(8) 0.0188(9) 0.0007(7) 0.0017(8) -0.0012(8)
B5 0.0151(11) 0.0146(9) 0.0246(10) 0.0005(8) -0.0020(9) 0.0029(8)
B6 0.0168(11) 0.0171(10) 0.0258(11) 0.0031(8) 0.0051(9) -0.0005(8)
B7 0.0199(11) 0.0201(11) 0.0178(10) -0.0024(8) -0.0026(8) 0.0016(9)
B8 0.0147(9) 0.0145(9) 0.0216(9) -0.0036(8) 0.0024(8) -0.0026(8)
B9 0.0170(11) 0.0134(10) 0.0233(10) -0.0014(8) 0.0016(8) 0.0004(8)
B10 0.0186(10) 0.0180(10) 0.0220(10) -0.0009(8) 0.0051(8) 0.0029(8)
B11 0.0242(12) 0.0219(10) 0.0184(10) 0.0017(8) 0.0041(8) 0.0019(9)
B12 0.0205(11) 0.0178(10) 0.0190(9) -0.0034(7) 0.0017(8) 0.0003(8)

loop_
_atom_type_symbol
_atom_type_description
_atom_type_scat_dispersion_real
_atom_type_scat_dispersion_imag
_atom_type_scat_source
C C 0.0033 0.0016 'International Tables Vol C Tables 4.2.6.8 and 6.1.1.4'
H H 0.0000 0.0000 'International Tables Vol C Tables 4.2.6.8 and 6.1.1.4'
B B 0.0013 0.0007 'International Tables Vol C Tables 4.2.6.8 and 6.1.1.4'
N N 0.0061 0.0033 'International Tables Vol C Tables 4.2.6.8 and 6.1.1.4'
S S 0.1246 0.1234 'International Tables Vol C Tables 4.2.6.8 and 6.1.1.4'

loop_
_geom_angle_atom_site_label_1
_geom_angle_atom_site_label_2
_geom_angle_atom_site_label_3
_geom_angle
_geom_angle_site_symmetry_1
_geom_angle_site_symmetry_3
_geom_angle_publ_flag
C3 N1 B3 177.71(19) . . ?
C2 C1 H1 120.9 . . ?
C2 C1 B3 61.67(11) . . ?
C2 C1 B4 111.52(14) . . ?
C2 C1 B5 111.66(14) . . ?
C2 C1 B6 61.74(12) . . ?
B3 C1 H1 117.2 . . ?
B4 C1 H1 118.1 . . ?
B4 C1 B3 62.64(12) . . ?
B4 C1 B6 115.55(14) . . ?
B5 C1 H1 118.0 . . ?
B5 C1 B3 115.23(14) . . ?
B5 C1 B4 63.18(12) . . ?
B5 C1 B6 62.96(12) . . ?
B6 C1 H1 116.8 . . ?
B6 C1 B3 115.46(14) . . ?
C1 C2 H2 120.9 . . ?
C1 C2 B3 61.78(11) . . ?
C1 C2 B6 61.52(12) . . ?
C1 C2 B7 111.81(14) . . ?
C1 C2 B11 111.77(14) . . ?
B3 C2 H2 117.3 . . ?
B6 C2 H2 116.8 . . ?
B6 C2 B3 115.38(14) . . ?
B7 C2 H2 117.7 . . ?
B7 C2 B3 62.53(12) . . ?
B7 C2 B6 116.07(14) . . ?
B11 C2 H2 117.8 . . ?
B11 C2 B3 115.31(14) . . ?
B11 C2 B6 63.16(12) . . ?
B11 C2 B7 63.53(13) . . ?
N1 C3 S1 179.32(18) . . ?
N1 B3 C1 117.96(16) . . ?
N1 B3 C2 119.29(16) . . ?
N1 B3 B4 123.01(16) . . ?
N1 B3 B7 124.98(17) . . ?
N1 B3 B8 130.58(17) . . ?
C1 B3 B4 57.97(11) . . ?
C1 B3 B7 104.05(14) . . ?
C1 B3 B8 104.43(14) . . ?
C2 B3 C1 56.55(11) . . ?
C2 B3 B4 103.71(14) . . ?
C2 B3 B7 58.08(11) . . ?
C2 B3 B8 104.46(14) . . ?
B7 B3 B4 108.61(14) . . ?
B8 B3 B4 60.49(12) . . ?
B8 B3 B7 60.78(12) . . ?
C1 B4 B3 59.39(11) . . ?
C1 B4 H4 125.0 . . ?
C1 B4 B5 58.23(11) . . ?
C1 B4 B8 104.57(14) . . ?
C1 B4 B9 104.14(14) . . ?
B3 B4 H4 121.4 . . ?
B3 B4 B8 59.26(12) . . ?
B5 B4 B3 108.47(14) . . ?
B5 B4 H4 121.1 . . ?
B5 B4 B8 108.66(14) . . ?
B8 B4 H4 122.3 . . ?
B9 B4 B3 107.74(14) . . ?
B9 B4 H4 122.5 . . ?
B9 B4 B5 60.18(11) . . ?
B9 B4 B8 60.42(11) . . ?
C1 B5 B4 58.59(11) . . ?
C1 B5 H5 125.1 . . ?
C1 B5 B6 59.19(11) . . ?
C1 B5 B9 104.07(14) . . ?
C1 B5 B10 104.27(14) . . ?
B4 B5 H5 121.2 . . ?
B4 B5 B6 108.66(14) . . ?
B4 B5 B9 59.72(12) . . ?
B4 B5 B10 108.21(15) . . ?
B6 B5 H5 121.2 . . ?
B6 B5 B10 59.45(13) . . ?
B9 B5 H5 122.6 . . ?
B9 B5 B6 108.04(16) . . ?
B9 B5 B10 60.40(12) . . ?
B10 B5 H5 122.5 . . ?
C1 B6 C2 56.74(10) . . ?
C1 B6 B5 57.85(11) . . ?
C1 B6 H6 125.3 . . ?
C1 B6 B10 103.92(14) . . ?
C1 B6 B11 103.55(14) . . ?
C2 B6 B5 103.62(14) . . ?
C2 B6 H6 125.5 . . ?
C2 B6 B10 103.73(15) . . ?
C2 B6 B11 57.64(12) . . ?
B5 B6 H6 122.3 . . ?
B5 B6 B11 107.96(15) . . ?
B10 B6 B5 60.33(12) . . ?
B10 B6 H6 123.1 . . ?
B10 B6 B11 60.24(13) . . ?
B11 B6 H6 122.4 . . ?
C2 B7 B3 59.39(11) . . ?
C2 B7 H7 125.2 . . ?
C2 B7 B8 104.25(14) . . ?
C2 B7 B11 58.02(12) . . ?
C2 B7 B12 103.52(15) . . ?
B3 B7 H7 121.5 . . ?
B3 B7 B8 59.22(12) . . ?
B3 B7 B11 108.19(15) . . ?
B3 B7 B12 107.33(15) . . ?
B8 B7 H7 122.5 . . ?
B11 B7 H7 121.5 . . ?
B11 B7 B8 108.08(15) . . ?
B12 B7 H7 122.9 . . ?
B12 B7 B8 60.13(11) . . ?
B12 B7 B11 59.78(12) . . ?
B3 B8 B4 60.24(11) . . ?
B3 B8 B7 60.00(11) . . ?
B3 B8 H8 121.7 . . ?
B3 B8 B9 107.69(14) . . ?
B3 B8 B12 107.57(15) . . ?
B4 B8 B7 107.80(14) . . ?
B4 B8 H8 122.0 . . ?
B4 B8 B9 59.39(11) . . ?
B4 B8 B12 107.14(14) . . ?
B7 B8 H8 121.9 . . ?
B9 B8 B7 107.51(15) . . ?
B9 B8 H8 122.1 . . ?
B9 B8 B12 59.76(12) . . ?
B12 B8 B7 59.65(12) . . ?
B12 B8 H8 122.2 . . ?
B4 B9 B5 60.10(12) . . ?
B4 B9 B8 60.19(11) . . ?
B4 B9 H9 121.6 . . ?
B4 B9 B10 108.13(14) . . ?
B4 B9 B12 108.08(14) . . ?
B5 B9 B8 108.42(14) . . ?
B5 B9 H9 121.7 . . ?
B5 B9 B10 59.92(12) . . ?
B5 B9 B12 108.00(15) . . ?
B8 B9 H9 121.3 . . ?
B8 B9 B10 108.49(14) . . ?
B10 B9 H9 121.6 . . ?
B12 B9 B8 60.13(12) . . ?
B12 B9 H9 121.7 . . ?
B12 B9 B10 60.12(12) . . ?
B5 B10 B9 59.68(11) . . ?
B5 B10 H10 121.9 . . ?
B5 B10 B11 108.05(15) . . ?
B5 B10 B12 107.47(14) . . ?
B6 B10 B5 60.22(12) . . ?
B6 B10 B9 108.07(14) . . ?
B6 B10 H10 121.3 . . ?
B6 B10 B11 60.45(13) . . ?
B6 B10 B12 108.16(15) . . ?
B9 B10 H10 122.1 . . ?
B11 B10 B9 107.50(15) . . ?
B11 B10 H10 121.8 . . ?
B11 B10 B12 59.65(12) . . ?
B12 B10 B9 59.69(12) . . ?
B12 B10 H10 122.0 . . ?
C2 B11 B6 59.21(11) . . ?
C2 B11 B7 58.44(11) . . ?
C2 B11 B10 104.21(14) . . ?
C2 B11 H11 125.2 . . ?
C2 B11 B12 103.98(14) . . ?
B6 B11 H11 121.3 . . ?
B7 B11 B6 108.61(14) . . ?
B7 B11 H11 121.1 . . ?
B10 B11 B6 59.31(12) . . ?
B10 B11 B7 108.43(15) . . ?
B10 B11 H11 122.5 . . ?
B12 B11 B6 107.82(15) . . ?
B12 B11 B7 59.96(12) . . ?
B12 B11 B10 60.36(12) . . ?
B12 B11 H11 122.6 . . ?
B7 B12 B8 60.21(12) . . ?
B7 B12 B9 108.23(14) . . ?
B7 B12 B10 108.37(14) . . ?
B7 B12 H12 121.5 . . ?
B8 B12 B10 108.52(14) . . ?
B8 B12 H12 121.4 . . ?
B9 B12 B8 60.11(12) . . ?
B9 B12 B10 60.19(12) . . ?
B9 B12 H12 121.6 . . ?
B10 B12 H12 121.5 . . ?
B11 B12 B7 60.25(12) . . ?
B11 B12 B8 108.51(14) . . ?
B11 B12 B9 108.17(15) . . ?
B11 B12 B10 59.99(12) . . ?
B11 B12 H12 121.5 . . ?

loop_
_geom_bond_atom_site_label_1
_geom_bond_atom_site_label_2
_geom_bond_distance
_geom_bond_site_symmetry_2
_geom_bond_publ_flag
S1 C3 1.5827(19) . ?
N1 C3 1.169(2) . ?
N1 B3 1.436(3) . ?
C1 H1 1.1200 . ?
C1 C2 1.633(2) . ?
C1 B3 1.724(3) . ?
C1 B4 1.698(3) . ?
C1 B5 1.692(3) . ?
C1 B6 1.716(3) . ?
C2 H2 1.1200 . ?
C2 B3 1.722(3) . ?
C2 B6 1.720(3) . ?
C2 B7 1.699(3) . ?
C2 B11 1.691(3) . ?
B3 B4 1.779(3) . ?
B3 B7 1.776(3) . ?
B3 B8 1.762(3) . ?
B4 H4 1.1200 . ?
B4 B5 1.776(3) . ?
B4 B8 1.784(3) . ?
B4 B9 1.769(3) . ?
B5 H5 1.1200 . ?
B5 B6 1.780(3) . ?
B5 B9 1.777(3) . ?
B5 B10 1.782(3) . ?
B6 H6 1.1200 . ?
B6 B10 1.766(3) . ?
B6 B11 1.786(3) . ?
B7 H7 1.1200 . ?
B7 B8 1.790(3) . ?
B7 B11 1.785(3) . ?
B7 B12 1.780(3) . ?
B8 H8 1.1200 . ?
B8 B9 1.788(3) . ?
B8 B12 1.788(3) . ?
B9 H9 1.1200 . ?
B9 B10 1.790(3) . ?
B9 B12 1.781(3) . ?
B10 H10 1.1200 . ?
B10 B11 1.783(3) . ?
B10 B12 1.789(3) . ?
B11 H11 1.1200 . ?
B11 B12 1.776(3) . ?
B12 H12 1.1200 . ?

loop_
_geom_torsion_atom_site_label_1
_geom_torsion_atom_site_label_2
_geom_torsion_atom_site_label_3
_geom_torsion_atom_site_label_4
_geom_torsion
_geom_torsion_site_symmetry_1
_geom_torsion_site_symmetry_2
_geom_torsion_site_symmetry_3
_geom_torsion_site_symmetry_4
_geom_torsion_publ_flag
N1 B3 B4 C1 104.7(2) . . . . ?
N1 B3 B4 B5 137.24(18) . . . . ?
N1 B3 B4 B8 -121.6(2) . . . . ?
N1 B3 B4 B9 -159.10(17) . . . . ?
N1 B3 B7 C2 -105.5(2) . . . . ?
N1 B3 B7 B8 121.2(2) . . . . ?
N1 B3 B7 B11 -138.15(19) . . . . ?
N1 B3 B7 B12 158.74(18) . . . . ?
N1 B3 B8 B4 109.8(2) . . . . ?
N1 B3 B8 B7 -112.7(2) . . . . ?
N1 B3 B8 B9 146.9(2) . . . . ?
N1 B3 B8 B12 -150.07(19) . . . . ?
C1 C2 B3 N1 -105.88(19) . . . . ?
C1 C2 B3 B4 35.37(13) . . . . ?
C1 C2 B3 B7 138.96(15) . . . . ?
C1 C2 B3 B8 97.94(15) . . . . ?
C1 C2 B6 B5 -35.53(13) . . . . ?
C1 C2 B6 B10 -97.81(15) . . . . ?
C1 C2 B6 B11 -138.37(15) . . . . ?
C1 C2 B7 B3 -38.55(14) . . . . ?
C1 C2 B7 B8 1.66(19) . . . . ?
C1 C2 B7 B11 104.30(15) . . . . ?
C1 C2 B7 B12 63.79(18) . . . . ?
C1 C2 B11 B6 38.96(14) . . . . ?
C1 C2 B11 B7 -104.37(16) . . . . ?
C1 C2 B11 B10 -1.23(19) . . . . ?
C1 C2 B11 B12 -63.67(18) . . . . ?
C1 B3 B4 B5 32.59(13) . . . . ?
C1 B3 B4 B8 133.77(14) . . . . ?
C1 B3 B4 B9 96.25(15) . . . . ?
C1 B3 B7 C2 34.38(13) . . . . ?
C1 B3 B7 B8 -98.88(15) . . . . ?
C1 B3 B7 B11 1.75(18) . . . . ?
C1 B3 B7 B12 -61.35(17) . . . . ?
C1 B3 B8 B4 -39.21(12) . . . . ?
C1 B3 B8 B7 98.24(15) . . . . ?
C1 B3 B8 B9 -2.16(18) . . . . ?
C1 B3 B8 B12 60.87(17) . . . . ?
C1 B4 B5 B6 32.90(13) . . . . ?
C1 B4 B5 B9 133.34(15) . . . . ?
C1 B4 B5 B10 95.92(15) . . . . ?
C1 B4 B8 B3 39.96(13) . . . . ?
C1 B4 B8 B7 2.00(18) . . . . ?
C1 B4 B8 B9 -98.21(15) . . . . ?
C1 B4 B8 B12 -60.85(17) . . . . ?
C1 B4 B9 B5 -39.62(13) . . . . ?
C1 B4 B9 B8 98.93(15) . . . . ?
C1 B4 B9 B10 -2.42(18) . . . . ?
C1 B4 B9 B12 61.18(17) . . . . ?
C1 B5 B6 C2 35.03(12) . . . . ?
C1 B5 B6 B10 133.25(15) . . . . ?
C1 B5 B6 B11 95.00(15) . . . . ?
C1 B5 B9 B4 39.78(13) . . . . ?
C1 B5 B9 B8 2.52(19) . . . . ?
C1 B5 B9 B10 -98.62(15) . . . . ?
C1 B5 B9 B12 -61.14(18) . . . . ?
C1 B5 B10 B6 -40.21(13) . . . . ?
C1 B5 B10 B9 98.28(15) . . . . ?
C1 B5 B10 B11 -1.84(19) . . . . ?
C1 B5 B10 B12 61.12(17) . . . . ?
C1 B6 B10 B5 39.45(13) . . . . ?
C1 B6 B10 B9 2.45(19) . . . . ?
C1 B6 B10 B11 -97.84(15) . . . . ?
C1 B6 B10 B12 -60.71(17) . . . . ?
C1 B6 B11 C2 -34.85(12) . . . . ?
C1 B6 B11 B7 -2.37(18) . . . . ?
C1 B6 B11 B10 98.47(15) . . . . ?
C1 B6 B11 B12 61.11(17) . . . . ?
C2 C1 B3 N1 108.25(18) . . . . ?
C2 C1 B3 B4 -138.45(15) . . . . ?
C2 C1 B3 B7 -35.06(13) . . . . ?
C2 C1 B3 B8 -97.99(15) . . . . ?
C2 C1 B4 B3 38.87(14) . . . . ?
C2 C1 B4 B5 -104.20(15) . . . . ?
C2 C1 B4 B8 -1.02(18) . . . . ?
C2 C1 B4 B9 -63.60(17) . . . . ?
C2 C1 B5 B4 103.98(15) . . . . ?
C2 C1 B5 B6 -39.22(14) . . . . ?
C2 C1 B5 B9 63.63(18) . . . . ?
C2 C1 B5 B10 1.12(18) . . . . ?
C2 C1 B6 B5 138.15(15) . . . . ?
C2 C1 B6 B10 97.46(15) . . . . ?
C2 C1 B6 B11 35.26(13) . . . . ?
C2 B3 B4 C1 -34.72(13) . . . . ?
C2 B3 B4 B5 -2.14(18) . . . . ?
C2 B3 B4 B8 99.04(15) . . . . ?
C2 B3 B4 B9 61.52(17) . . . . ?
C2 B3 B7 B8 -133.26(15) . . . . ?
C2 B3 B7 B11 -32.63(13) . . . . ?
C2 B3 B7 B12 -95.73(16) . . . . ?
C2 B3 B8 B4 -97.78(14) . . . . ?
C2 B3 B8 B7 39.67(13) . . . . ?
C2 B3 B8 B9 -60.73(17) . . . . ?
C2 B3 B8 B12 2.30(18) . . . . ?
C2 B6 B10 B5 98.04(15) . . . . ?
C2 B6 B10 B9 61.04(18) . . . . ?
C2 B6 B10 B11 -39.24(13) . . . . ?
C2 B6 B10 B12 -2.11(18) . . . . ?
C2 B6 B11 B7 32.48(13) . . . . ?
C2 B6 B11 B10 133.32(15) . . . . ?
C2 B6 B11 B12 95.96(15) . . . . ?
C2 B7 B8 B3 -40.29(13) . . . . ?
C2 B7 B8 B4 -2.22(18) . . . . ?
C2 B7 B8 B9 60.42(17) . . . . ?
C2 B7 B8 B12 97.61(15) . . . . ?
C2 B7 B11 B6 -32.77(13) . . . . ?
C2 B7 B11 B10 -95.68(16) . . . . ?
C2 B7 B11 B12 -133.04(15) . . . . ?
C2 B7 B12 B8 -98.85(15) . . . . ?
C2 B7 B12 B9 -61.33(18) . . . . ?
C2 B7 B12 B10 2.43(19) . . . . ?
C2 B7 B12 B11 39.62(14) . . . . ?
C2 B11 B12 B7 -39.92(14) . . . . ?
C2 B11 B12 B8 -2.6(2) . . . . ?
C2 B11 B12 B9 61.13(18) . . . . ?
C2 B11 B12 B10 98.60(15) . . . . ?
B3 C1 C2 B6 147.61(14) . . . . ?
B3 C1 C2 B7 38.86(14) . . . . ?
B3 C1 C2 B11 107.94(16) . . . . ?
B3 C1 B4 B5 -143.07(14) . . . . ?
B3 C1 B4 B8 -39.89(13) . . . . ?
B3 C1 B4 B9 -102.47(15) . . . . ?
B3 C1 B5 B4 36.15(14) . . . . ?
B3 C1 B5 B6 -107.05(16) . . . . ?
B3 C1 B5 B9 -4.2(2) . . . . ?
B3 C1 B5 B10 -66.71(18) . . . . ?
B3 C1 B6 C2 -31.48(14) . . . . ?
B3 C1 B6 B5 106.67(16) . . . . ?
B3 C1 B6 B10 65.97(18) . . . . ?
B3 C1 B6 B11 3.77(19) . . . . ?
B3 C2 B6 C1 31.50(14) . . . . ?
B3 C2 B6 B5 -4.0(2) . . . . ?
B3 C2 B6 B10 -66.32(18) . . . . ?
B3 C2 B6 B11 -106.87(16) . . . . ?
B3 C2 B7 B8 40.20(13) . . . . ?
B3 C2 B7 B11 142.85(15) . . . . ?
B3 C2 B7 B12 102.34(15) . . . . ?
B3 C2 B11 B6 106.98(16) . . . . ?
B3 C2 B11 B7 -36.35(15) . . . . ?
B3 C2 B11 B10 66.78(19) . . . . ?
B3 C2 B11 B12 4.3(2) . . . . ?
B3 B4 B5 C1 -33.04(13) . . . . ?
B3 B4 B5 B6 -0.15(19) . . . . ?
B3 B4 B5 B9 100.30(16) . . . . ?
B3 B4 B5 B10 62.87(18) . . . . ?
B3 B4 B8 B7 -37.96(14) . . . . ?
B3 B4 B8 B9 -138.16(15) . . . . ?
B3 B4 B8 B12 -100.81(16) . . . . ?
B3 B4 B9 B5 -101.54(15) . . . . ?
B3 B4 B9 B8 37.01(14) . . . . ?
B3 B4 B9 B10 -64.35(18) . . . . ?
B3 B4 B9 B12 -0.74(19) . . . . ?
B3 B7 B8 B4 38.07(14) . . . . ?
B3 B7 B8 B9 100.71(15) . . . . ?
B3 B7 B8 B12 137.90(15) . . . . ?
B3 B7 B11 C2 33.17(13) . . . . ?
B3 B7 B11 B6 0.4(2) . . . . ?
B3 B7 B11 B10 -62.51(18) . . . . ?
B3 B7 B11 B12 -99.88(16) . . . . ?
B3 B7 B12 B8 -37.12(14) . . . . ?
B3 B7 B12 B9 0.40(19) . . . . ?
B3 B7 B12 B10 64.16(18) . . . . ?
B3 B7 B12 B11 101.35(16) . . . . ?
B3 B8 B9 B4 -37.43(14) . . . . ?
B3 B8 B9 B5 -0.2(2) . . . . ?
B3 B8 B9 B10 63.33(18) . . . . ?
B3 B8 B9 B12 100.41(16) . . . . ?
B3 B8 B12 B7 37.52(14) . . . . ?
B3 B8 B12 B9 -100.63(15) . . . . ?
B3 B8 B12 B10 -63.50(18) . . . . ?
B3 B8 B12 B11 0.1(2) . . . . ?
B4 C1 C2 B3 -39.29(14) . . . . ?
B4 C1 C2 B6 108.32(16) . . . . ?
B4 C1 C2 B7 -0.4(2) . . . . ?
B4 C1 C2 B11 68.66(18) . . . . ?
B4 C1 B3 N1 -113.30(19) . . . . ?
B4 C1 B3 C2 138.45(15) . . . . ?
B4 C1 B3 B7 103.39(15) . . . . ?
B4 C1 B3 B8 40.46(13) . . . . ?
B4 C1 B5 B6 -143.20(15) . . . . ?
B4 C1 B5 B9 -40.35(14) . . . . ?
B4 C1 B5 B10 -102.86(15) . . . . ?
B4 C1 B6 C2 -101.81(16) . . . . ?
B4 C1 B6 B5 36.34(15) . . . . ?
B4 C1 B6 B10 -4.4(2) . . . . ?
B4 C1 B6 B11 -66.56(18) . . . . ?
B4 B3 B7 C2 94.87(15) . . . . ?
B4 B3 B7 B8 -38.39(14) . . . . ?
B4 B3 B7 B11 62.24(18) . . . . ?
B4 B3 B7 B12 -0.86(19) . . . . ?
B4 B3 B8 B7 137.45(15) . . . . ?
B4 B3 B8 B9 37.05(14) . . . . ?
B4 B3 B8 B12 100.08(15) . . . . ?
B4 B5 B6 C1 -32.66(13) . . . . ?
B4 B5 B6 C2 2.37(18) . . . . ?
B4 B5 B6 B10 100.58(16) . . . . ?
B4 B5 B6 B11 62.34(18) . . . . ?
B4 B5 B9 B8 -37.26(14) . . . . ?
B4 B5 B9 B10 -138.40(15) . . . . ?
B4 B5 B9 B12 -100.92(15) . . . . ?
B4 B5 B10 B6 -101.36(15) . . . . ?
B4 B5 B10 B9 37.12(13) . . . . ?
B4 B5 B10 B11 -63.00(18) . . . . ?
B4 B5 B10 B12 -0.04(19) . . . . ?
B4 B8 B9 B5 37.22(14) . . . . ?
B4 B8 B9 B10 100.76(15) . . . . ?
B4 B8 B9 B12 137.84(15) . . . . ?
B4 B8 B12 B7 100.96(15) . . . . ?
B4 B8 B12 B9 -37.19(13) . . . . ?
B4 B8 B12 B10 -0.06(19) . . . . ?
B4 B8 B12 B11 63.58(18) . . . . ?
B4 B9 B10 B5 -37.27(14) . . . . ?
B4 B9 B10 B6 0.0(2) . . . . ?
B4 B9 B10 B11 63.80(18) . . . . ?
B4 B9 B10 B12 100.86(15) . . . . ?
B4 B9 B12 B7 0.21(19) . . . . ?
B4 B9 B12 B8 37.78(13) . . . . ?
B4 B9 B12 B10 -100.95(15) . . . . ?
B4 B9 B12 B11 -63.57(18) . . . . ?
B5 C1 C2 B3 -107.87(15) . . . . ?
B5 C1 C2 B6 39.74(14) . . . . ?
B5 C1 C2 B7 -69.00(18) . . . . ?
B5 C1 C2 B11 0.1(2) . . . . ?
B5 C1 B3 N1 -149.65(16) . . . . ?
B5 C1 B3 C2 102.10(16) . . . . ?
B5 C1 B3 B4 -36.35(14) . . . . ?
B5 C1 B3 B7 67.03(18) . . . . ?
B5 C1 B3 B8 4.11(19) . . . . ?
B5 C1 B4 B3 143.07(14) . . . . ?
B5 C1 B4 B8 103.17(15) . . . . ?
B5 C1 B4 B9 40.59(14) . . . . ?
B5 C1 B6 C2 -138.15(15) . . . . ?
B5 C1 B6 B10 -40.70(14) . . . . ?
B5 C1 B6 B11 -102.90(15) . . . . ?
B5 B4 B8 B3 100.85(15) . . . . ?
B5 B4 B8 B7 62.89(17) . . . . ?
B5 B4 B8 B9 -37.31(13) . . . . ?
B5 B4 B8 B12 0.04(18) . . . . ?
B5 B4 B9 B8 138.55(15) . . . . ?
B5 B4 B9 B10 37.19(14) . . . . ?
B5 B4 B9 B12 100.80(16) . . . . ?
B5 B6 B10 B9 -37.00(14) . . . . ?
B5 B6 B10 B11 -137.28(16) . . . . ?
B5 B6 B10 B12 -100.15(15) . . . . ?
B5 B6 B11 C2 -95.03(15) . . . . ?
B5 B6 B11 B7 -62.55(18) . . . . ?
B5 B6 B11 B10 38.29(14) . . . . ?
B5 B6 B11 B12 0.93(19) . . . . ?
B5 B9 B10 B6 37.24(14) . . . . ?
B5 B9 B10 B11 101.07(16) . . . . ?
B5 B9 B10 B12 138.13(15) . . . . ?
B5 B9 B12 B7 63.77(18) . . . . ?
B5 B9 B12 B8 101.34(15) . . . . ?
B5 B9 B12 B10 -37.39(14) . . . . ?
B5 B9 B12 B11 -0.01(19) . . . . ?
B5 B10 B11 C2 1.88(19) . . . . ?
B5 B10 B11 B6 -38.26(14) . . . . ?
B5 B10 B11 B7 62.89(19) . . . . ?
B5 B10 B11 B12 100.08(16) . . . . ?
B5 B10 B12 B7 -63.78(19) . . . . ?
B5 B10 B12 B8 0.06(19) . . . . ?
B5 B10 B12 B9 37.15(13) . . . . ?
B5 B10 B12 B11 -101.08(16) . . . . ?
B6 C1 C2 B3 -147.61(14) . . . . ?
B6 C1 C2 B7 -108.75(16) . . . . ?
B6 C1 C2 B11 -39.67(15) . . . . ?
B6 C1 B3 N1 139.76(17) . . . . ?
B6 C1 B3 C2 31.51(14) . . . . ?
B6 C1 B3 B4 -106.95(16) . . . . ?
B6 C1 B3 B7 -3.56(19) . . . . ?
B6 C1 B3 B8 -66.48(18) . . . . ?
B6 C1 B4 B3 106.81(16) . . . . ?
B6 C1 B4 B5 -36.26(15) . . . . ?
B6 C1 B4 B8 66.92(18) . . . . ?
B6 C1 B4 B9 4.33(19) . . . . ?
B6 C1 B5 B4 143.20(15) . . . . ?
B6 C1 B5 B9 102.84(16) . . . . ?
B6 C1 B5 B10 40.34(14) . . . . ?
B6 C2 B3 N1 -137.29(17) . . . . ?
B6 C2 B3 C1 -31.41(14) . . . . ?
B6 C2 B3 B4 3.96(19) . . . . ?
B6 C2 B3 B7 107.55(17) . . . . ?
B6 C2 B3 B8 66.53(18) . . . . ?
B6 C2 B7 B3 -106.47(16) . . . . ?
B6 C2 B7 B8 -66.26(18) . . . . ?
B6 C2 B7 B11 36.38(15) . . . . ?
B6 C2 B7 B12 -4.1(2) . . . . ?
B6 C2 B11 B7 -143.33(15) . . . . ?
B6 C2 B11 B10 -40.20(14) . . . . ?
B6 C2 B11 B12 -102.64(16) . . . . ?
B6 B5 B9 B4 101.51(16) . . . . ?
B6 B5 B9 B8 64.25(19) . . . . ?
B6 B5 B9 B10 -36.89(14) . . . . ?
B6 B5 B9 B12 0.6(2) . . . . ?
B6 B5 B10 B9 138.49(15) . . . . ?
B6 B5 B10 B11 38.37(15) . . . . ?
B6 B5 B10 B12 101.32(16) . . . . ?
B6 B10 B11 C2 40.15(13) . . . . ?
B6 B10 B11 B7 101.15(16) . . . . ?
B6 B10 B11 B12 138.34(15) . . . . ?
B6 B10 B12 B7 -0.19(19) . . . . ?
B6 B10 B12 B8 63.66(18) . . . . ?
B6 B10 B12 B9 100.75(15) . . . . ?
B6 B10 B12 B11 -37.48(14) . . . . ?
B6 B11 B12 B7 -101.62(16) . . . . ?
B6 B11 B12 B8 -64.25(18) . . . . ?
B6 B11 B12 B9 -0.57(19) . . . . ?
B6 B11 B12 B10 36.90(13) . . . . ?
B7 C2 B3 N1 115.2(2) . . . . ?
B7 C2 B3 C1 -138.96(15) . . . . ?
B7 C2 B3 B4 -103.60(15) . . . . ?
B7 C2 B3 B8 -41.02(14) . . . . ?
B7 C2 B6 C1 101.84(16) . . . . ?
B7 C2 B6 B5 66.31(19) . . . . ?
B7 C2 B6 B10 4.0(2) . . . . ?
B7 C2 B6 B11 -36.52(15) . . . . ?
B7 C2 B11 B6 143.33(15) . . . . ?
B7 C2 B11 B10 103.13(16) . . . . ?
B7 C2 B11 B12 40.69(14) . . . . ?
B7 B3 B4 C1 -95.25(15) . . . . ?
B7 B3 B4 B5 -62.66(18) . . . . ?
B7 B3 B4 B8 38.52(14) . . . . ?
B7 B3 B4 B9 1.00(19) . . . . ?
B7 B3 B8 B4 -137.45(15) . . . . ?
B7 B3 B8 B9 -100.40(16) . . . . ?
B7 B3 B8 B12 -37.37(14) . . . . ?
B7 B8 B9 B4 -100.70(15) . . . . ?
B7 B8 B9 B5 -63.48(18) . . . . ?
B7 B8 B9 B10 0.05(18) . . . . ?
B7 B8 B9 B12 37.14(13) . . . . ?
B7 B8 B12 B9 -138.15(15) . . . . ?
B7 B8 B12 B10 -101.02(16) . . . . ?
B7 B8 B12 B11 -37.38(14) . . . . ?
B7 B11 B12 B8 37.37(14) . . . . ?
B7 B11 B12 B9 101.05(16) . . . . ?
B7 B11 B12 B10 138.52(15) . . . . ?
B8 B3 B4 C1 -133.77(14) . . . . ?
B8 B3 B4 B5 -101.18(15) . . . . ?
B8 B3 B4 B9 -37.52(14) . . . . ?
B8 B3 B7 C2 133.26(15) . . . . ?
B8 B3 B7 B11 100.63(16) . . . . ?
B8 B3 B7 B12 37.52(14) . . . . ?
B8 B4 B5 C1 -95.92(15) . . . . ?
B8 B4 B5 B6 -63.02(18) . . . . ?
B8 B4 B5 B9 37.42(13) . . . . ?
B8 B4 B5 B10 0.00(18) . . . . ?
B8 B4 B9 B5 -138.55(15) . . . . ?
B8 B4 B9 B10 -101.36(16) . . . . ?
B8 B4 B9 B12 -37.75(14) . . . . ?
B8 B7 B11 C2 95.82(15) . . . . ?
B8 B7 B11 B6 63.05(18) . . . . ?
B8 B7 B11 B10 0.14(19) . . . . ?
B8 B7 B11 B12 -37.22(14) . . . . ?
B8 B7 B12 B9 37.52(14) . . . . ?
B8 B7 B12 B10 101.28(16) . . . . ?
B8 B7 B12 B11 138.46(15) . . . . ?
B8 B9 B10 B5 -101.04(15) . . . . ?
B8 B9 B10 B6 -63.80(18) . . . . ?
B8 B9 B10 B11 0.03(19) . . . . ?
B8 B9 B10 B12 37.09(13) . . . . ?
B8 B9 B12 B7 -37.56(14) . . . . ?
B8 B9 B12 B10 -138.73(14) . . . . ?
B8 B9 B12 B11 -101.35(15) . . . . ?
B9 B4 B5 C1 -133.34(15) . . . . ?
B9 B4 B5 B6 -100.44(17) . . . . ?
B9 B4 B5 B10 -37.42(14) . . . . ?
B9 B4 B8 B3 138.16(15) . . . . ?
B9 B4 B8 B7 100.21(16) . . . . ?
B9 B4 B8 B12 37.35(14) . . . . ?
B9 B5 B6 C1 -95.94(15) . . . . ?
B9 B5 B6 C2 -60.91(18) . . . . ?
B9 B5 B6 B10 37.31(14) . . . . ?
B9 B5 B6 B11 -0.9(2) . . . . ?
B9 B5 B10 B6 -138.49(15) . . . . ?
B9 B5 B10 B11 -100.12(16) . . . . ?
B9 B5 B10 B12 -37.16(14) . . . . ?
B9 B8 B12 B7 138.15(15) . . . . ?
B9 B8 B12 B10 37.13(13) . . . . ?
B9 B8 B12 B11 100.76(16) . . . . ?
B9 B10 B11 C2 -61.11(18) . . . . ?
B9 B10 B11 B6 -101.26(15) . . . . ?
B9 B10 B11 B7 -0.10(19) . . . . ?
B9 B10 B11 B12 37.08(14) . . . . ?
B9 B10 B12 B7 -100.94(16) . . . . ?
B9 B10 B12 B8 -37.09(13) . . . . ?
B9 B10 B12 B11 -138.23(15) . . . . ?
B10 B5 B6 C1 -133.25(15) . . . . ?
B10 B5 B6 C2 -98.22(16) . . . . ?
B10 B5 B6 B11 -38.25(15) . . . . ?
B10 B5 B9 B4 138.40(15) . . . . ?
B10 B5 B9 B8 101.14(16) . . . . ?
B10 B5 B9 B12 37.48(14) . . . . ?
B10 B6 B11 C2 -133.32(14) . . . . ?
B10 B6 B11 B7 -100.84(16) . . . . ?
B10 B6 B11 B12 -37.36(14) . . . . ?
B10 B9 B12 B7 101.17(16) . . . . ?
B10 B9 B12 B8 138.73(14) . . . . ?
B10 B9 B12 B11 37.38(14) . . . . ?
B10 B11 B12 B7 -138.52(15) . . . . ?
B10 B11 B12 B8 -101.15(16) . . . . ?
B10 B11 B12 B9 -37.46(14) . . . . ?
B11 C2 B3 N1 151.89(18) . . . . ?
B11 C2 B3 C1 -102.23(16) . . . . ?
B11 C2 B3 B4 -66.87(18) . . . . ?
B11 C2 B3 B7 36.73(15) . . . . ?
B11 C2 B3 B8 -4.30(19) . . . . ?
B11 C2 B6 C1 138.37(15) . . . . ?
B11 C2 B6 B5 102.83(16) . . . . ?
B11 C2 B6 B10 40.55(13) . . . . ?
B11 C2 B7 B3 -142.85(15) . . . . ?
B11 C2 B7 B8 -102.64(15) . . . . ?
B11 C2 B7 B12 -40.51(14) . . . . ?
B11 B6 B10 B5 137.28(15) . . . . ?
B11 B6 B10 B9 100.28(16) . . . . ?
B11 B6 B10 B12 37.13(14) . . . . ?
B11 B7 B8 B3 -100.83(16) . . . . ?
B11 B7 B8 B4 -62.76(17) . . . . ?
B11 B7 B8 B9 -0.12(18) . . . . ?
B11 B7 B8 B12 37.07(14) . . . . ?
B11 B7 B12 B8 -138.46(15) . . . . ?
B11 B7 B12 B9 -100.94(16) . . . . ?
B11 B7 B12 B10 -37.18(14) . . . . ?
B11 B10 B12 B7 37.30(14) . . . . ?
B11 B10 B12 B8 101.14(16) . . . . ?
B11 B10 B12 B9 138.23(15) . . . . ?
B12 B7 B8 B3 -137.90(15) . . . . ?
B12 B7 B8 B4 -99.83(15) . . . . ?
B12 B7 B8 B9 -37.19(13) . . . . ?
B12 B7 B11 C2 133.04(15) . . . . ?
B12 B7 B11 B6 100.27(16) . . . . ?
B12 B7 B11 B10 37.36(14) . . . . ?
B12 B8 B9 B4 -137.84(15) . . . . ?
B12 B8 B9 B5 -100.62(16) . . . . ?
B12 B8 B9 B10 -37.09(13) . . . . ?
B12 B9 B10 B5 -138.13(15) . . . . ?
B12 B9 B10 B6 -100.89(16) . . . . ?
B12 B9 B10 B11 -37.06(14) . . . . ?
B12 B10 B11 C2 -98.20(15) . . . . ?
B12 B10 B11 B6 -138.34(15) . . . . ?
B12 B10 B11 B7 -37.19(14) . . . . ?
